data_4121404
loop_
_publ_author_name
'Turlington, Christopher R.'
'White, Peter S.'
'Brookhart, Maurice'
'Templeton, Joseph L.'

_publ_section_title
;
 Oxygen atom transfer to a half-sandwich iridium complex: clean oxidation
 yielding a molecular product.
;
_journal_issue 10
_journal_name_full 'Journal of the American Chemical Society'
_journal_page_first 3981
_journal_page_last 3994
_journal_paper_doi 10.1021/ja413023f
_journal_volume 136
_journal_year 2014
_chemical_formula_moiety 'C32 H12 B F24, 0.5(C42 H46 Ir2 N2 O2), C H2 Cl2'
_chemical_formula_sum 'C54 H37 B Cl2 F24 Ir N O'
_chemical_formula_weight 1445.76
_chemical_name_systematic
;
 ? 
;
_space_group_crystal_system triclinic
_space_group_IT_number 2
_space_group_name_Hall '-P 1'
_space_group_name_H-M_alt 'P -1'
_symmetry_space_group_name_Hall '-P 1'
_symmetry_space_group_name_H-M 'P -1'
_atom_sites_solution_hydrogens geom
_atom_sites_solution_primary iterative
_atom_sites_solution_secondary difmap
_audit_creation_date 2013-01-18
_audit_creation_method
;
  Olex2 1.2-beta
  (compiled Dec  5 2012 16:17:34, GUI svn.r4385)
;
_cell_angle_alpha 106.1770(10)
_cell_angle_beta 110.3230(10)
_cell_angle_gamma 98.0160(10)
_cell_formula_units_Z 2
_cell_length_a 12.8140(2)
_cell_length_b 13.7210(2)
_cell_length_c 18.1145(3)
_cell_measurement_reflns_used 9945
_cell_measurement_temperature 100(2)
_cell_measurement_theta_max 70.12
_cell_measurement_theta_min 3.61
_cell_volume 2767.98(8)
_computing_data_reduction 'SAINT v8.27A (Bruker, 2012)'
_computing_molecular_graphics
;
O. V. Dolomanov, L. J. Bourhis, R. J. Gildea, J. A. K. Howard and H. Puschmann,
OLEX2: a complete structure solution, refinement and analysis program.
J. Appl. Cryst. (2009). 42, 339-341.
;
_computing_publication_material
;
O. V. Dolomanov, L. J. Bourhis, R. J. Gildea, J. A. K. Howard and H. Puschmann,
OLEX2: a complete structure solution, refinement and analysis program.
J. Appl. Cryst. (2009). 42, 339-341.
;
_computing_structure_refinement
;
XL, G.M. Sheldrick, Acta Cryst.
(2008). A64, 112-122
;
_computing_structure_solution
;
olex2.solve (L.J. Bourhis, O.V. Dolomanov, R.J. Gildea, J.A.K. Howard,
H. Puschmann, in preparation, 2011)
;
_diffrn_ambient_temperature 100.15
_diffrn_measured_fraction_theta_full 0.963
_diffrn_measured_fraction_theta_max 0.963
_diffrn_measurement_device_type 'Bruker APEX-II CCD'
_diffrn_measurement_method '\f and \w scans'
_diffrn_radiation_monochromator graphite
_diffrn_radiation_type CuK\a
_diffrn_radiation_wavelength 1.54178
_diffrn_reflns_av_R_equivalents 0.0210
_diffrn_reflns_av_unetI/netI 0.0189
_diffrn_reflns_limit_h_max 15
_diffrn_reflns_limit_h_min -15
_diffrn_reflns_limit_k_max 16
_diffrn_reflns_limit_k_min -16
_diffrn_reflns_limit_l_max 22
_diffrn_reflns_limit_l_min -21
_diffrn_reflns_number 39637
_diffrn_reflns_theta_full 70.11
_diffrn_reflns_theta_max 70.11
_diffrn_reflns_theta_min 2.78
_diffrn_source 'fine-focus sealed tube'
_diffrn_standards_number 0
_exptl_absorpt_coefficient_mu 6.664
_exptl_absorpt_correction_T_max 0.5418
_exptl_absorpt_correction_T_min 0.2030
_exptl_absorpt_correction_type numerical
_exptl_absorpt_process_details
;
SADABS-2012/1 (Bruker,2012) was used for absorption correction.
wR2(int) was 0.0502 before and 0.0298 after correction.
The Ratio of minimum to maximum transmission is 0.3747.
The \l/2 correction factor is 0.0015.
;
_exptl_crystal_colour 'clear yellow'
_exptl_crystal_colour_lustre clear
_exptl_crystal_colour_primary yellow
_exptl_crystal_density_diffrn 1.735
_exptl_crystal_density_method 'not measured'
_exptl_crystal_description block
_exptl_crystal_F_000 1416
_exptl_crystal_size_max 0.46
_exptl_crystal_size_mid 0.261
_exptl_crystal_size_min 0.168
_refine_diff_density_max 1.286
_refine_diff_density_min -0.955
_refine_diff_density_rms 0.089
_refine_ls_extinction_method none
_refine_ls_goodness_of_fit_ref 1.086
_refine_ls_hydrogen_treatment constr
_refine_ls_matrix_type full
_refine_ls_number_parameters 789
_refine_ls_number_reflns 10164
_refine_ls_number_restraints 60
_refine_ls_restrained_S_all 1.104
_refine_ls_R_factor_all 0.0242
_refine_ls_R_factor_gt 0.0237
_refine_ls_shift/su_max 0.004
_refine_ls_shift/su_mean 0.000
_refine_ls_structure_factor_coef Fsqd
_refine_ls_weighting_details 'calc w=1/[\s^2^(Fo^2^)+(0.0287P)^2^+4.7985P] where P=(Fo^2^+2Fc^2^)/3'
_refine_ls_weighting_scheme calc
_refine_ls_wR_factor_gt 0.0593
_refine_ls_wR_factor_ref 0.0598
_reflns_number_gt 10003
_reflns_number_total 10164
_reflns_threshold_expression >2sigma(I)
_cod_data_source_file ja413023f_si_002.cif
_cod_data_source_block x1301004
_cod_original_cell_volume 2767.97(7)
_cod_database_code 4121404
_olex2_refinement_description
;
1. Fixed Uiso
 At 1.2 times of:
  H10 of C10, H9 of C9, H8 of C8, H5 of C5, H4 of C4, H3 of C3, H2 of C2, H43
  of C43, H35 of C35, H31 of C31, H41 of C41, H33 of C33, H39 of C39, H25 of
  C25, H27 of C27, H23 of C23, {H54A,H54B} of C54, H47 of C47, H49 of C49, H51
  of C51, H11 of C11
 At 1.5 times of:
  {H21A,H21B,H21C} of C21, {H20A,H20B,H20C} of C20, {H19A,H19B,H19C} of C19,
  {H17A,H17B,H17C} of C17, {H18A,H18B,H18C} of C18
2. Uiso/Uaniso restraints and constraints
C53 ~ F22 ~ F23 ~ F24 ~ F25 ~ F26 ~ F27: within 1.7A with sigma of 0.002 and sigma for terminal atoms of 0.005
3. Others
 Fixed Sof: F22(0.5) F23(0.5) F24(0.5) F25(0.5) F26(0.5) F27(0.5)
4.a Secondary CH2 refined with riding coordinates:
 C54(H54A,H54B)
4.b Aromatic/amide H refined with riding coordinates:
 C2(H2), C3(H3), C4(H4), C5(H5), C8(H8), C9(H9), C10(H10), C11(H11), C23(H23),
 C25(H25), C27(H27), C31(H31), C33(H33), C35(H35), C39(H39), C41(H41), C43(H43),
  C47(H47), C49(H49), C51(H51)
4.c Idealised Me refined as rotating group:
 C17(H17A,H17B,H17C), C18(H18A,H18B,H18C), C19(H19A,H19B,H19C), C20(H20A,H20B,
 H20C), C21(H21A,H21B,H21C)
;

loop_
_space_group_symop_id
_space_group_symop_operation_xyz
1 'x, y, z'
2 '-x, -y, -z'

loop_
_atom_site_label
_atom_site_type_symbol
_atom_site_fract_x
_atom_site_fract_y
_atom_site_fract_z
_atom_site_U_iso_or_equiv
_atom_site_adp_type
_atom_site_occupancy
_atom_site_symmetry_multiplicity
_atom_site_calc_flag
_atom_site_refinement_flags
_atom_site_disorder_assembly
_atom_site_disorder_group
Ir1 Ir 0.077513(8) 0.092017(8) 0.599306(6) 0.00998(4) Uani 1 1 d . . .
O1 O -0.08674(14) 0.03542(13) 0.49597(11) 0.0117(3) Uani 1 1 d . . .
N1 N 0.00742(19) -0.03525(16) 0.62558(13) 0.0130(4) Uani 1 1 d . . .
C1 C -0.1765(2) 0.03802(19) 0.51954(16) 0.0131(5) Uani 1 1 d . . .
C2 C -0.2606(2) 0.0839(2) 0.48127(18) 0.0187(5) Uani 1 1 d . . .
H2 H -0.2568 0.1076 0.4375 0.022 Uiso 1 1 calc R . .
C3 C -0.3499(2) 0.0950(2) 0.50715(19) 0.0228(6) Uani 1 1 d . . .
H3 H -0.4074 0.1258 0.4808 0.027 Uiso 1 1 calc R . .
C4 C -0.3550(2) 0.0611(2) 0.57162(19) 0.0232(6) Uani 1 1 d . . .
H4 H -0.4148 0.0704 0.5904 0.028 Uiso 1 1 calc R . .
C5 C -0.2731(2) 0.0138(2) 0.60833(17) 0.0194(5) Uani 1 1 d . . .
H5 H -0.2777 -0.0097 0.6520 0.023 Uiso 1 1 calc R . .
C6 C -0.1832(2) -0.0002(2) 0.58246(16) 0.0148(5) Uani 1 1 d . . .
C7 C -0.1025(2) -0.0579(2) 0.61924(16) 0.0142(5) Uani 1 1 d . . .
C8 C -0.1384(2) -0.1370(2) 0.64702(17) 0.0192(5) Uani 1 1 d . . .
H8 H -0.2154 -0.1534 0.6425 0.023 Uiso 1 1 calc R . .
C9 C -0.0633(3) -0.1910(2) 0.68070(18) 0.0225(6) Uani 1 1 d . . .
H9 H -0.0874 -0.2431 0.7009 0.027 Uiso 1 1 calc R . .
C10 C 0.0480(3) -0.1687(2) 0.68497(18) 0.0219(6) Uani 1 1 d . . .
H10 H 0.1009 -0.2062 0.7066 0.026 Uiso 1 1 calc R . .
C11 C 0.0798(2) -0.0905(2) 0.65678(17) 0.0176(5) Uani 1 1 d . . .
H11 H 0.1559 -0.0749 0.6594 0.021 Uiso 1 1 calc R . .
C12 C 0.0754(2) 0.24093(19) 0.67620(16) 0.0146(5) Uani 1 1 d . . .
C13 C 0.1186(2) 0.25700(19) 0.61507(17) 0.0155(5) Uani 1 1 d . . .
C14 C 0.2210(2) 0.22255(19) 0.62900(16) 0.0151(5) Uani 1 1 d . . .
C15 C 0.2420(2) 0.1816(2) 0.69694(16) 0.0156(5) Uani 1 1 d . . .
C16 C 0.1537(2) 0.1972(2) 0.72796(16) 0.0155(5) Uani 1 1 d . . .
C17 C -0.0269(2) 0.2726(2) 0.68720(18) 0.0203(5) Uani 1 1 d . . .
H17A H -0.0888 0.2571 0.6319 0.030 Uiso 1 1 calc R . .
H17B H -0.0050 0.3481 0.7193 0.030 Uiso 1 1 calc R . .
H17C H -0.0539 0.2332 0.7176 0.030 Uiso 1 1 calc R . .
C18 C 0.0632(3) 0.3029(2) 0.55056(18) 0.0208(6) Uani 1 1 d . . .
H18A H 0.0948 0.2887 0.5077 0.031 Uiso 1 1 calc R . .
H18B H 0.0787 0.3791 0.5776 0.031 Uiso 1 1 calc R . .
H18C H -0.0202 0.2712 0.5240 0.031 Uiso 1 1 calc R . .
C19 C 0.3003(2) 0.2304(2) 0.58545(18) 0.0208(6) Uani 1 1 d . . .
H19A H 0.3258 0.1658 0.5743 0.031 Uiso 1 1 calc R . .
H19B H 0.3676 0.2906 0.6214 0.031 Uiso 1 1 calc R . .
H19C H 0.2596 0.2400 0.5322 0.031 Uiso 1 1 calc R . .
C20 C 0.3440(2) 0.1423(2) 0.73413(19) 0.0239(6) Uani 1 1 d . . .
H20A H 0.3256 0.0975 0.7640 0.036 Uiso 1 1 calc R . .
H20B H 0.4100 0.2021 0.7736 0.036 Uiso 1 1 calc R . .
H20C H 0.3631 0.1015 0.6891 0.036 Uiso 1 1 calc R . .
C21 C 0.1434(3) 0.1695(2) 0.79975(17) 0.0212(6) Uani 1 1 d . . .
H21A H 0.0629 0.1580 0.7932 0.032 Uiso 1 1 calc R . .
H21B H 0.1923 0.2271 0.8527 0.032 Uiso 1 1 calc R . .
H21C H 0.1681 0.1052 0.8004 0.032 Uiso 1 1 calc R . .
Cl1 Cl 0.45312(8) 0.07085(7) 0.28388(5) 0.03948(19) Uani 1 1 d . . .
Cl2 Cl 0.62288(8) 0.10133(8) 0.21326(7) 0.0472(2) Uani 1 1 d . . .
C54 C 0.4812(3) 0.0414(3) 0.1927(2) 0.0339(7) Uani 1 1 d . . .
H54A H 0.4665 -0.0357 0.1674 0.041 Uiso 1 1 calc R . .
H54B H 0.4275 0.0650 0.1513 0.041 Uiso 1 1 calc R . .
F1 F 0.56810(13) 0.32668(13) 0.46454(11) 0.0223(3) Uani 1 1 d . . .
F2 F 0.43053(14) 0.22359(12) 0.46962(11) 0.0213(3) Uani 1 1 d . . .
F3 F 0.51099(14) 0.37839(13) 0.56440(10) 0.0232(3) Uani 1 1 d . . .
F4 F 0.1889(2) 0.5346(2) 0.51885(14) 0.0571(7) Uani 1 1 d . . .
F5 F 0.1782(2) 0.61252(17) 0.43266(16) 0.0447(5) Uani 1 1 d . . .
F6 F 0.05577(19) 0.4689(2) 0.3952(2) 0.0746(10) Uani 1 1 d . . .
F7 F 0.17932(15) -0.07025(13) 0.10283(12) 0.0272(4) Uani 1 1 d . . .
F8 F -0.00148(15) -0.13153(12) 0.06953(11) 0.0255(4) Uani 1 1 d . . .
F9 F 0.11564(16) -0.05728(13) 0.19929(10) 0.0258(4) Uani 1 1 d . . .
F10 F -0.25737(17) 0.09351(18) 0.0376(2) 0.0618(8) Uani 1 1 d . . .
F11 F -0.1883(2) 0.2285(3) 0.15004(15) 0.0669(9) Uani 1 1 d . . .
F12 F -0.19570(15) 0.24300(16) 0.03501(13) 0.0325(4) Uani 1 1 d . . .
F13 F 0.17256(16) 0.42780(16) -0.10838(11) 0.0323(4) Uani 1 1 d . . .
F14 F 0.01694(16) 0.35387(14) -0.10464(11) 0.0286(4) Uani 1 1 d . . .
F15 F 0.04813(18) 0.51462(15) -0.09764(11) 0.0340(4) Uani 1 1 d . . .
F16 F 0.3505(2) 0.78633(14) 0.16735(13) 0.0406(5) Uani 1 1 d . . .
F17 F 0.23760(17) 0.77361(15) 0.22984(15) 0.0435(5) Uani 1 1 d . . .
F18 F 0.40557(16) 0.74942(13) 0.27955(12) 0.0323(4) Uani 1 1 d . . .
F19 F 0.69720(17) 0.51963(17) 0.32544(14) 0.0455(5) Uani 1 1 d . . .
F20 F 0.7529(3) 0.4848(4) 0.2245(2) 0.1254(19) Uani 1 1 d . . .
F21 F 0.7644(2) 0.3897(3) 0.2970(2) 0.0872(11) Uani 1 1 d . . .
F22 F 0.4143(4) 0.2265(4) -0.0698(2) 0.0470(10) Uani 0.50 1 d PU A 1
F23 F 0.3452(8) 0.0930(7) -0.0496(6) 0.0444(18) Uani 0.50 1 d PU A 1
F24 F 0.5271(4) 0.1421(5) -0.0183(3) 0.0511(12) Uani 0.50 1 d PU A 1
F25 F 0.5055(5) 0.1847(4) -0.0445(3) 0.0484(11) Uani 0.50 1 d PU A 2
F26 F 0.3320(8) 0.1113(8) -0.0641(6) 0.0386(17) Uani 0.50 1 d PU A 2
F27 F 0.4765(4) 0.0684(3) 0.0082(3) 0.0424(9) Uani 0.50 1 d PU A 2
C22 C 0.2907(2) 0.37944(19) 0.28966(17) 0.0140(5) Uani 1 1 d . . .
C23 C 0.3712(2) 0.3445(2) 0.34440(17) 0.0149(5) Uani 1 1 d . . .
H23 H 0.4160 0.3040 0.3236 0.018 Uiso 1 1 calc R . .
C24 C 0.3877(2) 0.3673(2) 0.42823(17) 0.0155(5) Uani 1 1 d . . .
C25 C 0.3227(2) 0.4244(2) 0.46107(17) 0.0175(5) Uani 1 1 d . . .
H25 H 0.3337 0.4399 0.5182 0.021 Uiso 1 1 calc R . .
C26 C 0.2410(2) 0.4581(2) 0.40745(18) 0.0174(5) Uani 1 1 d . . .
C27 C 0.2263(2) 0.4370(2) 0.32424(17) 0.0159(5) Uani 1 1 d . . .
H27 H 0.1707 0.4625 0.2897 0.019 Uiso 1 1 calc R . .
C28 C 0.4748(2) 0.3255(2) 0.48198(17) 0.0173(5) Uani 1 1 d . . .
C29 C 0.1658(3) 0.5181(2) 0.43850(19) 0.0241(6) Uani 1 1 d . . .
C30 C 0.1513(2) 0.2389(2) 0.14838(16) 0.0136(5) Uani 1 1 d . . .
C31 C 0.1647(2) 0.1387(2) 0.14584(16) 0.0143(5) Uani 1 1 d . . .
H31 H 0.2399 0.1282 0.1618 0.017 Uiso 1 1 calc R . .
C32 C 0.0706(2) 0.0538(2) 0.12057(16) 0.0153(5) Uani 1 1 d . . .
C33 C -0.0406(2) 0.0657(2) 0.09822(17) 0.0168(5) Uani 1 1 d . . .
H33 H -0.1045 0.0080 0.0816 0.020 Uiso 1 1 calc R . .
C34 C -0.0554(2) 0.1649(2) 0.10096(17) 0.0170(5) Uani 1 1 d . . .
C35 C 0.0381(2) 0.2493(2) 0.12526(16) 0.0154(5) Uani 1 1 d . . .
H35 H 0.0249 0.3160 0.1262 0.018 Uiso 1 1 calc R . .
C36 C 0.0910(2) -0.0510(2) 0.12229(17) 0.0184(5) Uani 1 1 d . . .
C37 C -0.1735(2) 0.1822(2) 0.0808(2) 0.0237(6) Uani 1 1 d . . .
C38 C 0.2323(2) 0.4328(2) 0.14818(17) 0.0151(5) Uani 1 1 d . . .
C39 C 0.1720(2) 0.4052(2) 0.06136(17) 0.0156(5) Uani 1 1 d . . .
H39 H 0.1390 0.3329 0.0276 0.019 Uiso 1 1 calc R . .
C40 C 0.1586(2) 0.4796(2) 0.02273(17) 0.0164(5) Uani 1 1 d . . .
C41 C 0.2051(2) 0.5863(2) 0.06955(18) 0.0179(5) Uani 1 1 d . . .
H41 H 0.1959 0.6375 0.0434 0.021 Uiso 1 1 calc R . .
C42 C 0.2657(2) 0.6157(2) 0.15602(18) 0.0170(5) Uani 1 1 d . . .
C43 C 0.2788(2) 0.5408(2) 0.19448(17) 0.0157(5) Uani 1 1 d . . .
H43 H 0.3205 0.5634 0.2537 0.019 Uiso 1 1 calc R . .
C44 C 0.0990(3) 0.4449(2) -0.07113(18) 0.0206(6) Uani 1 1 d . . .
C45 C 0.3140(3) 0.7304(2) 0.20777(19) 0.0220(6) Uani 1 1 d . . .
C46 C 0.3731(2) 0.3186(2) 0.16899(17) 0.0154(5) Uani 1 1 d . . .
C47 C 0.4842(2) 0.3832(2) 0.22171(18) 0.0205(6) Uani 1 1 d . . .
H47 H 0.4959 0.4338 0.2738 0.025 Uiso 1 1 calc R . .
C48 C 0.5781(2) 0.3762(2) 0.20064(19) 0.0240(6) Uani 1 1 d . . .
C49 C 0.5646(2) 0.3043(2) 0.12466(19) 0.0220(6) Uani 1 1 d . . .
H49 H 0.6284 0.2998 0.1097 0.026 Uiso 1 1 calc R . .
C50 C 0.4559(2) 0.2396(2) 0.07148(17) 0.0192(5) Uani 1 1 d . A .
C51 C 0.3616(2) 0.2460(2) 0.09307(17) 0.0169(5) Uani 1 1 d . . .
H51 H 0.2879 0.2000 0.0553 0.020 Uiso 1 1 calc R . .
C52 C 0.6962(3) 0.4455(3) 0.2598(2) 0.0438(9) Uani 1 1 d . . .
C53 C 0.4397(3) 0.1630(3) -0.0108(2) 0.0408(8) Uani 1 1 d U . .
B1 B 0.2620(2) 0.3421(2) 0.18911(19) 0.0139(5) Uani 1 1 d . . .

loop_
_atom_site_aniso_label
_atom_site_aniso_U_11
_atom_site_aniso_U_22
_atom_site_aniso_U_33
_atom_site_aniso_U_23
_atom_site_aniso_U_13
_atom_site_aniso_U_12
Ir1 0.00911(6) 0.01173(6) 0.01000(6) 0.00503(4) 0.00386(4) 0.00304(4)
O1 0.0095(8) 0.0138(8) 0.0109(8) 0.0043(7) 0.0031(7) 0.0029(7)
N1 0.0156(10) 0.0143(10) 0.0116(10) 0.0070(9) 0.0065(9) 0.0034(9)
C1 0.0091(11) 0.0126(11) 0.0127(12) 0.0002(10) 0.0030(10) 0.0014(9)
C2 0.0171(13) 0.0206(13) 0.0181(13) 0.0063(11) 0.0064(11) 0.0072(11)
C3 0.0138(13) 0.0250(14) 0.0249(15) 0.0042(12) 0.0049(12) 0.0083(11)
C4 0.0123(13) 0.0302(15) 0.0210(14) -0.0001(12) 0.0075(12) 0.0039(12)
C5 0.0157(13) 0.0226(13) 0.0143(13) 0.0003(11) 0.0064(11) -0.0004(11)
C6 0.0114(12) 0.0143(12) 0.0131(12) 0.0007(10) 0.0031(10) -0.0001(10)
C7 0.0154(12) 0.0152(12) 0.0089(11) 0.0019(10) 0.0046(10) 0.0003(10)
C8 0.0201(13) 0.0208(13) 0.0139(13) 0.0046(11) 0.0071(11) -0.0006(11)
C9 0.0320(16) 0.0178(13) 0.0157(13) 0.0081(11) 0.0083(13) -0.0002(12)
C10 0.0288(15) 0.0216(14) 0.0174(13) 0.0111(12) 0.0079(12) 0.0086(12)
C11 0.0182(13) 0.0211(13) 0.0162(13) 0.0102(11) 0.0063(11) 0.0070(11)
C12 0.0169(13) 0.0106(11) 0.0129(12) 0.0017(10) 0.0050(11) 0.0019(10)
C13 0.0181(13) 0.0089(11) 0.0156(13) 0.0022(10) 0.0057(11) -0.0011(10)
C14 0.0140(12) 0.0117(11) 0.0143(12) 0.0014(10) 0.0042(11) -0.0018(10)
C15 0.0107(12) 0.0166(12) 0.0122(12) 0.0016(10) 0.0005(10) -0.0001(10)
C16 0.0167(12) 0.0150(12) 0.0103(12) 0.0015(10) 0.0033(11) 0.0023(10)
C17 0.0197(13) 0.0207(13) 0.0188(13) 0.0038(11) 0.0071(12) 0.0088(11)
C18 0.0257(14) 0.0161(12) 0.0197(14) 0.0077(11) 0.0070(12) 0.0054(11)
C19 0.0184(13) 0.0223(14) 0.0209(14) 0.0055(12) 0.0105(12) 0.0000(11)
C20 0.0153(13) 0.0332(16) 0.0225(15) 0.0115(13) 0.0047(12) 0.0092(12)
C21 0.0249(14) 0.0272(14) 0.0129(13) 0.0088(12) 0.0076(12) 0.0076(12)
Cl1 0.0432(5) 0.0504(5) 0.0315(4) 0.0142(4) 0.0213(4) 0.0168(4)
Cl2 0.0355(4) 0.0520(5) 0.0742(7) 0.0409(5) 0.0285(5) 0.0169(4)
C54 0.0315(17) 0.046(2) 0.0307(17) 0.0169(16) 0.0157(15) 0.0141(15)
F1 0.0146(7) 0.0299(9) 0.0265(9) 0.0147(7) 0.0087(7) 0.0068(7)
F2 0.0192(8) 0.0185(8) 0.0273(9) 0.0129(7) 0.0069(7) 0.0047(6)
F3 0.0234(8) 0.0273(8) 0.0151(8) 0.0086(7) 0.0032(7) 0.0053(7)
F4 0.0958(19) 0.0856(18) 0.0404(12) 0.0415(13) 0.0515(13) 0.0730(16)
F5 0.0590(14) 0.0408(11) 0.0699(15) 0.0353(11) 0.0450(13) 0.0384(11)
F6 0.0219(11) 0.0756(18) 0.090(2) -0.0262(16) 0.0279(13) 0.0038(11)
F7 0.0307(9) 0.0207(8) 0.0365(10) 0.0100(8) 0.0181(8) 0.0142(7)
F8 0.0294(9) 0.0141(7) 0.0236(9) 0.0038(7) 0.0043(8) -0.0001(7)
F9 0.0400(10) 0.0200(8) 0.0175(8) 0.0106(7) 0.0077(8) 0.0104(7)
F10 0.0145(9) 0.0437(12) 0.125(2) 0.0429(15) 0.0172(12) 0.0050(9)
F11 0.0537(14) 0.149(3) 0.0402(12) 0.0505(16) 0.0350(12) 0.0745(17)
F12 0.0218(9) 0.0443(11) 0.0465(11) 0.0349(10) 0.0133(8) 0.0165(8)
F13 0.0322(10) 0.0491(11) 0.0204(9) 0.0117(8) 0.0157(8) 0.0126(9)
F14 0.0307(9) 0.0278(9) 0.0175(8) 0.0061(7) 0.0031(8) 0.0000(8)
F15 0.0486(12) 0.0311(10) 0.0228(9) 0.0150(8) 0.0067(9) 0.0210(9)
F16 0.0573(13) 0.0199(9) 0.0373(11) 0.0126(8) 0.0143(10) -0.0041(9)
F17 0.0309(10) 0.0237(9) 0.0589(14) -0.0081(9) 0.0160(10) 0.0086(8)
F18 0.0313(10) 0.0180(8) 0.0301(10) 0.0040(8) -0.0019(8) 0.0009(7)
F19 0.0246(10) 0.0394(11) 0.0448(12) -0.0112(10) 0.0084(10) -0.0067(9)
F20 0.068(2) 0.186(4) 0.0539(19) -0.001(2) 0.0260(17) -0.084(3)
F21 0.0336(13) 0.092(2) 0.0731(19) -0.0211(17) -0.0154(14) 0.0266(15)
F22 0.066(2) 0.048(2) 0.0201(17) 0.0084(16) 0.0166(17) 0.0045(19)
F23 0.039(3) 0.043(3) 0.033(3) -0.008(2) 0.018(2) -0.009(2)
F24 0.0349(18) 0.066(2) 0.037(2) -0.0093(19) 0.0128(17) 0.0270(18)
F25 0.056(2) 0.054(2) 0.034(2) 0.0024(17) 0.0336(18) -0.0018(19)
F26 0.029(2) 0.053(3) 0.017(3) -0.003(2) -0.0005(18) 0.0195(19)
F27 0.046(2) 0.0378(19) 0.0320(18) 0.0013(16) 0.0055(16) 0.0262(16)
C22 0.0137(12) 0.0116(11) 0.0158(13) 0.0053(10) 0.0058(11) 0.0002(10)
C23 0.0154(12) 0.0136(11) 0.0174(13) 0.0059(10) 0.0080(11) 0.0039(10)
C24 0.0161(12) 0.0122(11) 0.0170(13) 0.0063(10) 0.0055(11) 0.0007(10)
C25 0.0227(14) 0.0150(12) 0.0172(13) 0.0071(11) 0.0104(12) 0.0029(11)
C26 0.0181(13) 0.0146(12) 0.0219(14) 0.0070(11) 0.0108(12) 0.0035(10)
C27 0.0150(12) 0.0149(12) 0.0189(13) 0.0083(11) 0.0063(11) 0.0040(10)
C28 0.0171(13) 0.0177(12) 0.0175(13) 0.0082(11) 0.0067(11) 0.0024(11)
C29 0.0253(15) 0.0282(15) 0.0254(15) 0.0115(13) 0.0143(13) 0.0126(13)
C30 0.0152(12) 0.0160(12) 0.0102(11) 0.0046(10) 0.0058(10) 0.0041(10)
C31 0.0152(12) 0.0182(12) 0.0119(12) 0.0062(10) 0.0068(10) 0.0059(10)
C32 0.0188(13) 0.0151(12) 0.0117(12) 0.0051(10) 0.0058(11) 0.0042(10)
C33 0.0160(13) 0.0196(13) 0.0157(13) 0.0086(11) 0.0065(11) 0.0025(11)
C34 0.0161(13) 0.0242(13) 0.0164(13) 0.0119(11) 0.0085(11) 0.0077(11)
C35 0.0183(13) 0.0175(12) 0.0156(12) 0.0094(11) 0.0087(11) 0.0080(11)
C36 0.0226(14) 0.0157(12) 0.0154(13) 0.0053(11) 0.0064(12) 0.0042(11)
C37 0.0179(14) 0.0344(16) 0.0286(16) 0.0214(14) 0.0114(13) 0.0096(12)
C38 0.0134(12) 0.0172(12) 0.0175(13) 0.0074(11) 0.0082(11) 0.0049(10)
C39 0.0153(12) 0.0151(12) 0.0175(13) 0.0058(11) 0.0080(11) 0.0042(10)
C40 0.0165(13) 0.0179(12) 0.0177(13) 0.0071(11) 0.0089(11) 0.0067(11)
C41 0.0205(13) 0.0178(13) 0.0224(14) 0.0120(11) 0.0114(12) 0.0092(11)
C42 0.0159(12) 0.0151(12) 0.0208(14) 0.0062(11) 0.0083(11) 0.0042(10)
C43 0.0152(12) 0.0168(12) 0.0150(12) 0.0051(11) 0.0063(11) 0.0043(10)
C44 0.0249(14) 0.0217(13) 0.0192(14) 0.0098(12) 0.0101(12) 0.0097(12)
C45 0.0224(14) 0.0154(13) 0.0256(15) 0.0070(12) 0.0066(13) 0.0056(11)
C46 0.0175(13) 0.0148(12) 0.0164(13) 0.0086(11) 0.0070(11) 0.0057(10)
C47 0.0196(14) 0.0207(13) 0.0186(14) 0.0046(11) 0.0077(12) 0.0020(11)
C48 0.0175(14) 0.0279(15) 0.0234(15) 0.0064(13) 0.0077(13) 0.0032(12)
C49 0.0174(13) 0.0296(15) 0.0252(15) 0.0123(13) 0.0118(12) 0.0107(12)
C50 0.0209(14) 0.0234(14) 0.0160(13) 0.0082(12) 0.0081(12) 0.0091(12)
C51 0.0158(12) 0.0191(13) 0.0171(13) 0.0086(11) 0.0059(11) 0.0060(11)
C52 0.0193(16) 0.058(2) 0.036(2) -0.0042(18) 0.0134(16) -0.0037(16)
C53 0.0331(14) 0.0525(17) 0.0282(14) -0.0033(13) 0.0176(12) 0.0077(13)
B1 0.0131(13) 0.0135(13) 0.0152(14) 0.0053(12) 0.0056(12) 0.0032(11)

loop_
_atom_type_symbol
_atom_type_description
_atom_type_scat_dispersion_real
_atom_type_scat_dispersion_imag
_atom_type_scat_source
C C 0.0181 0.0091 'International Tables Vol C Tables 4.2.6.8 and 6.1.1.4'
H H 0.0000 0.0000 'International Tables Vol C Tables 4.2.6.8 and 6.1.1.4'
B B 0.0090 0.0039 'International Tables Vol C Tables 4.2.6.8 and 6.1.1.4'
Cl Cl 0.3639 0.7018 'International Tables Vol C Tables 4.2.6.8 and 6.1.1.4'
F F 0.0727 0.0534 'International Tables Vol C Tables 4.2.6.8 and 6.1.1.4'
Ir Ir -4.7710 6.5667 'International Tables Vol C Tables 4.2.6.8 and 6.1.1.4'
N N 0.0311 0.0180 'International Tables Vol C Tables 4.2.6.8 and 6.1.1.4'
O O 0.0492 0.0322 'International Tables Vol C Tables 4.2.6.8 and 6.1.1.4'

loop_
_geom_angle_atom_site_label_1
_geom_angle_atom_site_label_2
_geom_angle_atom_site_label_3
_geom_angle
_geom_angle_site_symmetry_1
_geom_angle_site_symmetry_3
O1 Ir1 O1 72.49(7) . 2_556
O1 Ir1 C12 165.93(8) 2_556 .
O1 Ir1 C12 104.92(8) . .
O1 Ir1 C13 126.72(8) 2_556 .
O1 Ir1 C13 101.08(8) . .
O1 Ir1 C14 128.80(8) . .
O1 Ir1 C14 105.21(8) 2_556 .
O1 Ir1 C15 166.76(9) . .
O1 Ir1 C16 148.05(8) 2_556 .
O1 Ir1 C16 138.21(8) . .
N1 Ir1 O1 80.12(7) . 2_556
N1 Ir1 O1 80.96(7) . .
N1 Ir1 C12 113.44(9) . .
N1 Ir1 C13 152.70(9) . .
N1 Ir1 C14 150.19(9) . .
N1 Ir1 C15 111.34(9) . .
N1 Ir1 C16 94.59(9) . .
C12 Ir1 C13 39.45(10) . .
C12 Ir1 C14 65.15(10) . .
C12 Ir1 C16 39.24(10) . .
C13 Ir1 C14 38.21(10) . .
C15 Ir1 O1 113.44(8) . 2_556
C15 Ir1 C12 66.31(10) . .
C15 Ir1 C13 65.78(10) . .
C15 Ir1 C14 39.26(10) . .
C15 Ir1 C16 39.40(10) . .
C16 Ir1 C13 65.56(10) . .
C16 Ir1 C14 65.10(10) . .
Ir1 O1 Ir1 107.51(7) . 2_556
C1 O1 Ir1 113.51(15) . .
C1 O1 Ir1 125.73(15) . 2_556
C7 N1 Ir1 123.06(17) . .
C11 N1 Ir1 117.04(17) . .
C11 N1 C7 119.7(2) . .
O1 C1 C2 117.8(2) . .
O1 C1 C6 121.6(2) . .
C2 C1 C6 120.5(2) . .
C1 C2 H2 120.0 . .
C3 C2 C1 120.1(3) . .
C3 C2 H2 120.0 . .
C2 C3 H3 120.0 . .
C4 C3 C2 120.0(3) . .
C4 C3 H3 120.0 . .
C3 C4 H4 120.0 . .
C5 C4 C3 119.9(2) . .
C5 C4 H4 120.0 . .
C4 C5 H5 119.3 . .
C4 C5 C6 121.4(3) . .
C6 C5 H5 119.3 . .
C1 C6 C7 122.4(2) . .
C5 C6 C1 118.1(2) . .
C5 C6 C7 119.5(2) . .
N1 C7 C6 119.9(2) . .
N1 C7 C8 119.3(2) . .
C8 C7 C6 120.8(2) . .
C7 C8 H8 119.7 . .
C9 C8 C7 120.7(3) . .
C9 C8 H8 119.7 . .
C8 C9 H9 120.3 . .
C8 C9 C10 119.4(3) . .
C10 C9 H9 120.3 . .
C9 C10 H10 121.0 . .
C11 C10 C9 118.1(3) . .
C11 C10 H10 121.0 . .
N1 C11 C10 122.9(3) . .
N1 C11 H11 118.6 . .
C10 C11 H11 118.6 . .
C13 C12 Ir1 71.26(14) . .
C13 C12 C17 125.6(2) . .
C16 C12 Ir1 70.80(14) . .
C16 C12 C13 107.7(2) . .
C16 C12 C17 126.5(2) . .
C17 C12 Ir1 127.11(19) . .
C12 C13 Ir1 69.29(14) . .
C12 C13 C18 124.6(2) . .
C14 C13 Ir1 71.34(14) . .
C14 C13 C12 107.9(2) . .
C14 C13 C18 127.5(2) . .
C18 C13 Ir1 125.34(19) . .
C13 C14 Ir1 70.45(14) . .
C13 C14 C15 108.9(2) . .
C13 C14 C19 127.4(2) . .
C15 C14 Ir1 68.84(14) . .
C15 C14 C19 123.7(2) . .
C19 C14 Ir1 128.94(18) . .
C14 C15 Ir1 71.90(15) . .
C14 C15 C20 126.0(2) . .
C16 C15 Ir1 70.83(15) . .
C16 C15 C14 107.1(2) . .
C16 C15 C20 126.5(2) . .
C20 C15 Ir1 127.7(2) . .
C12 C16 Ir1 69.96(14) . .
C12 C16 C15 108.2(2) . .
C12 C16 C21 126.0(2) . .
C15 C16 Ir1 69.77(14) . .
C15 C16 C21 125.8(2) . .
C21 C16 Ir1 124.53(19) . .
C12 C17 H17A 109.5 . .
C12 C17 H17B 109.5 . .
C12 C17 H17C 109.5 . .
H17A C17 H17B 109.5 . .
H17A C17 H17C 109.5 . .
H17B C17 H17C 109.5 . .
C13 C18 H18A 109.5 . .
C13 C18 H18B 109.5 . .
C13 C18 H18C 109.5 . .
H18A C18 H18B 109.5 . .
H18A C18 H18C 109.5 . .
H18B C18 H18C 109.5 . .
C14 C19 H19A 109.5 . .
C14 C19 H19B 109.5 . .
C14 C19 H19C 109.5 . .
H19A C19 H19B 109.5 . .
H19A C19 H19C 109.5 . .
H19B C19 H19C 109.5 . .
C15 C20 H20A 109.5 . .
C15 C20 H20B 109.5 . .
C15 C20 H20C 109.5 . .
H20A C20 H20B 109.5 . .
H20A C20 H20C 109.5 . .
H20B C20 H20C 109.5 . .
C16 C21 H21A 109.5 . .
C16 C21 H21B 109.5 . .
C16 C21 H21C 109.5 . .
H21A C21 H21B 109.5 . .
H21A C21 H21C 109.5 . .
H21B C21 H21C 109.5 . .
Cl1 C54 H54A 109.1 . .
Cl1 C54 H54B 109.1 . .
Cl2 C54 Cl1 112.6(2) . .
Cl2 C54 H54A 109.1 . .
Cl2 C54 H54B 109.1 . .
H54A C54 H54B 107.8 . .
C23 C22 B1 121.9(2) . .
C27 C22 C23 115.7(2) . .
C27 C22 B1 121.9(2) . .
C22 C23 H23 118.9 . .
C24 C23 C22 122.2(2) . .
C24 C23 H23 118.9 . .
C23 C24 C28 118.5(2) . .
C25 C24 C23 121.1(2) . .
C25 C24 C28 120.4(2) . .
C24 C25 H25 121.2 . .
C24 C25 C26 117.6(2) . .
C26 C25 H25 121.2 . .
C25 C26 C27 121.2(2) . .
C25 C26 C29 120.3(2) . .
C27 C26 C29 118.5(2) . .
C22 C27 H27 118.9 . .
C26 C27 C22 122.2(2) . .
C26 C27 H27 118.9 . .
F1 C28 F2 105.6(2) . .
F1 C28 F3 107.5(2) . .
F1 C28 C24 112.6(2) . .
F2 C28 C24 111.4(2) . .
F3 C28 F2 106.2(2) . .
F3 C28 C24 113.0(2) . .
F4 C29 C26 113.0(2) . .
F5 C29 F4 105.2(3) . .
F5 C29 C26 112.6(2) . .
F6 C29 F4 107.4(3) . .
F6 C29 F5 106.4(3) . .
F6 C29 C26 111.7(3) . .
C31 C30 C35 116.1(2) . .
C31 C30 B1 122.0(2) . .
C35 C30 B1 121.3(2) . .
C30 C31 H31 119.1 . .
C32 C31 C30 121.8(2) . .
C32 C31 H31 119.1 . .
C31 C32 C36 119.3(2) . .
C33 C32 C31 121.2(2) . .
C33 C32 C36 119.4(2) . .
C32 C33 H33 121.1 . .
C32 C33 C34 117.7(2) . .
C34 C33 H33 121.1 . .
C33 C34 C37 119.4(2) . .
C35 C34 C33 121.1(2) . .
C35 C34 C37 119.4(2) . .
C30 C35 H35 119.0 . .
C34 C35 C30 122.0(2) . .
C34 C35 H35 119.0 . .
F7 C36 F8 107.2(2) . .
F7 C36 F9 106.1(2) . .
F7 C36 C32 113.0(2) . .
F8 C36 F9 105.8(2) . .
F8 C36 C32 112.7(2) . .
F9 C36 C32 111.6(2) . .
F10 C37 C34 113.1(3) . .
F11 C37 F10 106.7(3) . .
F11 C37 C34 111.8(2) . .
F12 C37 F10 105.5(3) . .
F12 C37 F11 106.0(3) . .
F12 C37 C34 113.3(2) . .
C39 C38 C43 116.0(2) . .
C39 C38 B1 120.4(2) . .
C43 C38 B1 122.9(2) . .
C38 C39 H39 118.8 . .
C40 C39 C38 122.4(2) . .
C40 C39 H39 118.8 . .
C39 C40 C41 120.9(2) . .
C39 C40 C44 119.9(2) . .
C41 C40 C44 119.2(2) . .
C40 C41 H41 121.1 . .
C40 C41 C42 117.8(2) . .
C42 C41 H41 121.1 . .
C41 C42 C43 121.1(2) . .
C41 C42 C45 118.6(2) . .
C43 C42 C45 120.3(2) . .
C38 C43 H43 119.1 . .
C42 C43 C38 121.8(2) . .
C42 C43 H43 119.1 . .
F13 C44 C40 112.0(2) . .
F14 C44 F13 105.4(2) . .
F14 C44 C40 112.6(2) . .
F15 C44 F13 106.4(2) . .
F15 C44 F14 106.5(2) . .
F15 C44 C40 113.4(2) . .
F16 C45 F18 105.6(2) . .
F16 C45 C42 112.5(2) . .
F17 C45 F16 106.5(2) . .
F17 C45 F18 106.2(2) . .
F17 C45 C42 112.7(2) . .
F18 C45 C42 112.7(2) . .
C47 C46 C51 115.9(2) . .
C47 C46 B1 120.5(2) . .
C51 C46 B1 122.7(2) . .
C46 C47 H47 118.8 . .
C48 C47 C46 122.4(3) . .
C48 C47 H47 118.8 . .
C47 C48 C52 120.7(3) . .
C49 C48 C47 120.7(3) . .
C49 C48 C52 118.6(3) . .
C48 C49 H49 121.0 . .
C50 C49 C48 118.0(3) . .
C50 C49 H49 121.0 . .
C49 C50 C51 121.2(3) . .
C49 C50 C53 118.7(3) . .
C51 C50 C53 120.1(3) . .
C46 C51 H51 119.2 . .
C50 C51 C46 121.7(3) . .
C50 C51 H51 119.2 . .
F19 C52 F21 102.4(3) . .
F19 C52 C48 113.6(3) . .
F20 C52 F19 110.7(4) . .
F20 C52 F21 103.6(4) . .
F20 C52 C48 114.4(3) . .
F21 C52 C48 110.9(3) . .
F23 C53 F22 96.9(5) . .
F23 C53 C50 115.9(6) . .
F24 C53 F22 98.2(4) . .
F24 C53 F23 119.1(6) . .
F24 C53 C50 117.1(4) . .
F25 C53 F26 114.8(6) . .
F25 C53 F27 99.5(4) . .
F25 C53 C50 118.6(4) . .
F26 C53 F27 96.3(5) . .
F26 C53 C50 116.7(5) . .
F27 C53 F22 149.6(3) . .
C50 C53 F22 103.3(3) . .
C50 C53 F27 105.7(3) . .
C22 B1 C30 102.98(19) . .
C22 B1 C38 113.7(2) . .
C22 B1 C46 112.5(2) . .
C30 B1 C38 111.9(2) . .
C46 B1 C30 114.2(2) . .
C46 B1 C38 101.97(19) . .

loop_
_geom_bond_atom_site_label_1
_geom_bond_atom_site_label_2
_geom_bond_distance
_geom_bond_site_symmetry_2
Ir1 O1 2.1294(17) .
Ir1 O1 2.1373(17) 2_556
Ir1 N1 2.099(2) .
Ir1 C12 2.138(2) .
Ir1 C13 2.165(2) .
Ir1 C14 2.176(3) .
Ir1 C15 2.135(3) .
Ir1 C16 2.149(3) .
O1 Ir1 2.1373(17) 2_556
O1 C1 1.361(3) .
N1 C7 1.357(3) .
N1 C11 1.351(3) .
C1 C2 1.397(4) .
C1 C6 1.403(4) .
C2 H2 0.9500 .
C2 C3 1.390(4) .
C3 H3 0.9500 .
C3 C4 1.390(4) .
C4 H4 0.9500 .
C4 C5 1.383(4) .
C5 H5 0.9500 .
C5 C6 1.403(4) .
C6 C7 1.477(4) .
C7 C8 1.403(4) .
C8 H8 0.9500 .
C8 C9 1.375(4) .
C9 H9 0.9500 .
C9 C10 1.386(4) .
C10 H10 0.9500 .
C10 C11 1.381(4) .
C11 H11 0.9500 .
C12 C13 1.453(4) .
C12 C16 1.440(4) .
C12 C17 1.496(4) .
C13 C14 1.421(4) .
C13 C18 1.492(4) .
C14 C15 1.449(4) .
C14 C19 1.497(4) .
C15 C16 1.444(4) .
C15 C20 1.497(4) .
C16 C21 1.495(4) .
C17 H17A 0.9800 .
C17 H17B 0.9800 .
C17 H17C 0.9800 .
C18 H18A 0.9800 .
C18 H18B 0.9800 .
C18 H18C 0.9800 .
C19 H19A 0.9800 .
C19 H19B 0.9800 .
C19 H19C 0.9800 .
C20 H20A 0.9800 .
C20 H20B 0.9800 .
C20 H20C 0.9800 .
C21 H21A 0.9800 .
C21 H21B 0.9800 .
C21 H21C 0.9800 .
Cl1 C54 1.761(3) .
Cl2 C54 1.748(4) .
C54 H54A 0.9900 .
C54 H54B 0.9900 .
F1 C28 1.338(3) .
F2 C28 1.357(3) .
F3 C28 1.339(3) .
F4 C29 1.325(4) .
F5 C29 1.322(4) .
F6 C29 1.315(4) .
F7 C36 1.336(3) .
F8 C36 1.341(3) .
F9 C36 1.350(3) .
F10 C37 1.330(4) .
F11 C37 1.329(4) .
F12 C37 1.324(3) .
F13 C44 1.346(3) .
F14 C44 1.343(3) .
F15 C44 1.336(3) .
F16 C45 1.340(4) .
F17 C45 1.331(3) .
F18 C45 1.342(4) .
F19 C52 1.327(4) .
F20 C52 1.278(5) .
F21 C52 1.366(6) .
F22 C53 1.536(6) .
F23 C53 1.262(10) .
F24 C53 1.237(6) .
F25 C53 1.249(6) .
F26 C53 1.326(10) .
F27 C53 1.528(6) .
C22 C23 1.403(4) .
C22 C27 1.401(4) .
C22 B1 1.636(4) .
C23 H23 0.9500 .
C23 C24 1.394(4) .
C24 C25 1.388(4) .
C24 C28 1.503(4) .
C25 H25 0.9500 .
C25 C26 1.390(4) .
C26 C27 1.391(4) .
C26 C29 1.504(4) .
C27 H27 0.9500 .
C30 C31 1.399(4) .
C30 C35 1.403(4) .
C30 B1 1.640(4) .
C31 H31 0.9500 .
C31 C32 1.397(4) .
C32 C33 1.386(4) .
C32 C36 1.503(4) .
C33 H33 0.9500 .
C33 C34 1.391(4) .
C34 C35 1.389(4) .
C34 C37 1.498(4) .
C35 H35 0.9500 .
C38 C39 1.399(4) .
C38 C43 1.403(4) .
C38 B1 1.641(4) .
C39 H39 0.9500 .
C39 C40 1.388(4) .
C40 C41 1.390(4) .
C40 C44 1.499(4) .
C41 H41 0.9500 .
C41 C42 1.391(4) .
C42 C43 1.391(4) .
C42 C45 1.497(4) .
C43 H43 0.9500 .
C46 C47 1.399(4) .
C46 C51 1.400(4) .
C46 B1 1.639(4) .
C47 H47 0.9500 .
C47 C48 1.391(4) .
C48 C49 1.389(4) .
C48 C52 1.500(5) .
C49 H49 0.9500 .
C49 C50 1.380(4) .
C50 C51 1.400(4) .
C50 C53 1.490(4) .
C51 H51 0.9500 .

loop_
_geom_torsion_atom_site_label_1
_geom_torsion_atom_site_label_2
_geom_torsion_atom_site_label_3
_geom_torsion_atom_site_label_4
_geom_torsion
_geom_torsion_site_symmetry_1
_geom_torsion_site_symmetry_4
Ir1 O1 C1 C2 130.3(2) . .
Ir1 O1 C1 C2 -93.8(3) 2_556 .
Ir1 O1 C1 C6 88.6(3) 2_556 .
Ir1 O1 C1 C6 -47.2(3) . .
Ir1 N1 C7 C6 7.9(3) . .
Ir1 N1 C7 C8 -172.85(18) . .
Ir1 N1 C11 C10 173.0(2) . .
Ir1 C12 C13 C14 -61.20(18) . .
Ir1 C12 C13 C18 119.4(3) . .
Ir1 C12 C16 C15 59.48(18) . .
Ir1 C12 C16 C21 -118.7(3) . .
Ir1 C13 C14 C15 -58.24(18) . .
Ir1 C13 C14 C19 124.6(3) . .
Ir1 C14 C15 C16 -62.48(18) . .
Ir1 C14 C15 C20 124.0(3) . .
Ir1 C15 C16 C12 -59.60(18) . .
Ir1 C15 C16 C21 118.6(3) . .
O1 Ir1 O1 Ir1 0.0 2_556 2_556
O1 Ir1 O1 C1 143.61(19) 2_556 .
O1 Ir1 N1 C7 -116.8(2) 2_556 .
O1 Ir1 N1 C7 -43.19(19) . .
O1 Ir1 N1 C11 142.43(19) . .
O1 Ir1 N1 C11 68.78(19) 2_556 .
O1 Ir1 C12 C13 -89.38(15) . .
O1 Ir1 C12 C13 -12.0(4) 2_556 .
O1 Ir1 C12 C16 153.33(14) . .
O1 Ir1 C12 C16 -129.2(3) 2_556 .
O1 Ir1 C12 C17 31.6(2) . .
O1 Ir1 C12 C17 109.0(4) 2_556 .
O1 Ir1 C13 C12 176.40(13) 2_556 .
O1 Ir1 C13 C12 100.07(15) . .
O1 Ir1 C13 C14 -141.59(15) . .
O1 Ir1 C13 C14 -65.27(18) 2_556 .
O1 Ir1 C13 C18 -18.4(2) . .
O1 Ir1 C13 C18 57.9(3) 2_556 .
O1 Ir1 C14 C13 51.48(18) . .
O1 Ir1 C14 C13 131.02(14) 2_556 .
O1 Ir1 C14 C15 171.87(13) . .
O1 Ir1 C14 C15 -108.59(14) 2_556 .
O1 Ir1 C14 C19 -71.3(3) . .
O1 Ir1 C14 C19 8.3(3) 2_556 .
O1 Ir1 C15 C14 85.49(15) 2_556 .
O1 Ir1 C15 C14 -28.8(4) . .
O1 Ir1 C15 C16 87.4(4) . .
O1 Ir1 C15 C16 -158.31(13) 2_556 .
O1 Ir1 C15 C20 -150.7(3) . .
O1 Ir1 C15 C20 -36.5(3) 2_556 .
O1 Ir1 C16 C12 159.16(15) 2_556 .
O1 Ir1 C16 C12 -40.6(2) . .
O1 Ir1 C16 C15 -159.92(14) . .
O1 Ir1 C16 C15 39.8(2) 2_556 .
O1 Ir1 C16 C21 -80.3(3) 2_556 .
O1 Ir1 C16 C21 79.9(3) . .
O1 C1 C2 C3 -175.6(2) . .
O1 C1 C6 C5 174.4(2) . .
O1 C1 C6 C7 -8.2(4) . .
N1 Ir1 O1 Ir1 -82.41(8) . 2_556
N1 Ir1 O1 C1 61.20(16) . .
N1 Ir1 C12 C13 -175.85(14) . .
N1 Ir1 C12 C16 66.87(16) . .
N1 Ir1 C12 C17 -54.9(2) . .
N1 Ir1 C13 C12 8.3(3) . .
N1 Ir1 C13 C14 126.7(2) . .
N1 Ir1 C13 C18 -110.1(3) . .
N1 Ir1 C14 C13 -132.27(18) . .
N1 Ir1 C14 C15 -11.9(3) . .
N1 Ir1 C14 C19 105.0(3) . .
N1 Ir1 C15 C14 173.69(14) . .
N1 Ir1 C15 C16 -70.12(16) . .
N1 Ir1 C15 C20 51.7(3) . .
N1 Ir1 C16 C12 -122.18(15) . .
N1 Ir1 C16 C15 118.51(15) . .
N1 Ir1 C16 C21 -1.7(2) . .
N1 C7 C8 C9 0.3(4) . .
C1 C2 C3 C4 0.5(4) . .
C1 C6 C7 N1 31.3(4) . .
C1 C6 C7 C8 -147.9(3) . .
C2 C1 C6 C5 -3.1(4) . .
C2 C1 C6 C7 174.3(2) . .
C2 C3 C4 C5 -1.8(4) . .
C3 C4 C5 C6 0.6(4) . .
C4 C5 C6 C1 1.8(4) . .
C4 C5 C6 C7 -175.7(3) . .
C5 C6 C7 N1 -151.3(2) . .
C5 C6 C7 C8 29.4(4) . .
C6 C1 C2 C3 2.0(4) . .
C6 C7 C8 C9 179.6(2) . .
C7 N1 C11 C10 -1.6(4) . .
C7 C8 C9 C10 -1.8(4) . .
C8 C9 C10 C11 1.6(4) . .
C9 C10 C11 N1 0.1(4) . .
C11 N1 C7 C6 -177.9(2) . .
C11 N1 C7 C8 1.4(4) . .
C12 Ir1 O1 Ir1 165.59(9) . 2_556
C12 Ir1 O1 C1 -50.80(17) . .
C12 Ir1 N1 C7 59.2(2) . .
C12 Ir1 N1 C11 -115.14(19) . .
C12 Ir1 C13 C14 118.3(2) . .
C12 Ir1 C13 C18 -118.5(3) . .
C12 Ir1 C14 C13 -38.05(15) . .
C12 Ir1 C14 C15 82.34(16) . .
C12 Ir1 C14 C19 -160.8(3) . .
C12 Ir1 C15 C14 -79.15(16) . .
C12 Ir1 C15 C16 37.04(15) . .
C12 Ir1 C15 C20 158.9(3) . .
C12 Ir1 C16 C15 -119.3(2) . .
C12 Ir1 C16 C21 120.5(3) . .
C12 C13 C14 Ir1 59.91(17) . .
C12 C13 C14 C15 1.7(3) . .
C12 C13 C14 C19 -175.5(2) . .
C13 Ir1 O1 Ir1 125.25(9) . 2_556
C13 Ir1 O1 C1 -91.14(17) . .
C13 Ir1 N1 C7 53.5(3) . .
C13 Ir1 N1 C11 -120.9(2) . .
C13 Ir1 C12 C16 -117.3(2) . .
C13 Ir1 C12 C17 120.9(3) . .
C13 Ir1 C14 C15 120.4(2) . .
C13 Ir1 C14 C19 -122.7(3) . .
C13 Ir1 C15 C14 -35.81(14) . .
C13 Ir1 C15 C16 80.39(16) . .
C13 Ir1 C15 C20 -157.8(3) . .
C13 Ir1 C16 C12 38.34(15) . .
C13 Ir1 C16 C15 -80.98(16) . .
C13 Ir1 C16 C21 158.9(3) . .
C13 C12 C16 Ir1 -62.07(17) . .
C13 C12 C16 C15 -2.6(3) . .
C13 C12 C16 C21 179.2(3) . .
C13 C14 C15 Ir1 59.22(18) . .
C13 C14 C15 C16 -3.3(3) . .
C13 C14 C15 C20 -176.8(3) . .
C14 Ir1 O1 Ir1 95.70(11) . 2_556
C14 Ir1 O1 C1 -120.69(17) . .
C14 Ir1 N1 C7 139.8(2) . .
C14 Ir1 N1 C11 -34.6(3) . .
C14 Ir1 C12 C13 36.87(15) . .
C14 Ir1 C12 C16 -80.42(16) . .
C14 Ir1 C12 C17 157.8(3) . .
C14 Ir1 C13 C12 -118.3(2) . .
C14 Ir1 C13 C18 123.2(3) . .
C14 Ir1 C15 C16 116.2(2) . .
C14 Ir1 C15 C20 -122.0(3) . .
C14 Ir1 C16 C12 80.56(16) . .
C14 Ir1 C16 C15 -38.76(15) . .
C14 Ir1 C16 C21 -158.9(3) . .
C14 C15 C16 Ir1 63.18(18) . .
C14 C15 C16 C12 3.6(3) . .
C14 C15 C16 C21 -178.2(3) . .
C15 Ir1 O1 Ir1 118.7(3) . 2_556
C15 Ir1 O1 C1 -97.7(4) . .
C15 Ir1 N1 C7 131.7(2) . .
C15 Ir1 N1 C11 -42.7(2) . .
C15 Ir1 C12 C13 80.10(16) . .
C15 Ir1 C12 C16 -37.19(15) . .
C15 Ir1 C12 C17 -159.0(3) . .
C15 Ir1 C13 C12 -81.56(16) . .
C15 Ir1 C13 C14 36.77(15) . .
C15 Ir1 C13 C18 160.0(3) . .
C15 Ir1 C14 C13 -120.4(2) . .
C15 Ir1 C14 C19 116.9(3) . .
C15 Ir1 C16 C12 119.3(2) . .
C15 Ir1 C16 C21 -120.2(3) . .
C16 Ir1 O1 Ir1 -169.19(11) . 2_556
C16 Ir1 O1 C1 -25.6(2) . .
C16 Ir1 N1 C7 94.9(2) . .
C16 Ir1 N1 C11 -79.4(2) . .
C16 Ir1 C12 C13 117.3(2) . .
C16 Ir1 C12 C17 -121.8(3) . .
C16 Ir1 C13 C12 -38.14(15) . .
C16 Ir1 C13 C14 80.20(16) . .
C16 Ir1 C13 C18 -156.6(3) . .
C16 Ir1 C14 C13 -81.50(16) . .
C16 Ir1 C14 C15 38.89(15) . .
C16 Ir1 C14 C19 155.8(3) . .
C16 Ir1 C15 C14 -116.2(2) . .
C16 Ir1 C15 C20 121.8(3) . .
C16 C12 C13 Ir1 61.77(17) . .
C16 C12 C13 C14 0.6(3) . .
C16 C12 C13 C18 -178.9(2) . .
C17 C12 C13 Ir1 -122.7(3) . .
C17 C12 C13 C14 176.1(2) . .
C17 C12 C13 C18 -3.4(4) . .
C17 C12 C16 Ir1 122.5(3) . .
C17 C12 C16 C15 -178.0(2) . .
C17 C12 C16 C21 3.8(4) . .
C18 C13 C14 Ir1 -120.7(3) . .
C18 C13 C14 C15 -178.9(3) . .
C18 C13 C14 C19 3.9(4) . .
C19 C14 C15 Ir1 -123.5(2) . .
C19 C14 C15 C16 174.0(2) . .
C19 C14 C15 C20 0.5(4) . .
C20 C15 C16 Ir1 -123.3(3) . .
C20 C15 C16 C12 177.1(3) . .
C20 C15 C16 C21 -4.7(4) . .
C22 C23 C24 C25 1.3(4) . .
C22 C23 C24 C28 179.3(2) . .
C23 C22 C27 C26 -0.1(4) . .
C23 C22 B1 C30 92.7(3) . .
C23 C22 B1 C38 -146.1(2) . .
C23 C22 B1 C46 -30.8(3) . .
C23 C24 C25 C26 -0.1(4) . .
C23 C24 C28 F1 37.2(3) . .
C23 C24 C28 F2 -81.3(3) . .
C23 C24 C28 F3 159.2(2) . .
C24 C25 C26 C27 -1.1(4) . .
C24 C25 C26 C29 178.5(2) . .
C25 C24 C28 F1 -144.9(2) . .
C25 C24 C28 F2 96.7(3) . .
C25 C24 C28 F3 -22.8(3) . .
C25 C26 C27 C22 1.3(4) . .
C25 C26 C29 F4 1.2(4) . .
C25 C26 C29 F5 120.3(3) . .
C25 C26 C29 F6 -120.0(3) . .
C27 C22 C23 C24 -1.2(4) . .
C27 C22 B1 C30 -79.0(3) . .
C27 C22 B1 C38 42.3(3) . .
C27 C22 B1 C46 157.6(2) . .
C27 C26 C29 F4 -179.1(3) . .
C27 C26 C29 F5 -60.1(4) . .
C27 C26 C29 F6 59.6(4) . .
C28 C24 C25 C26 -178.0(2) . .
C29 C26 C27 C22 -178.4(2) . .
C30 C31 C32 C33 -1.2(4) . .
C30 C31 C32 C36 -177.7(2) . .
C31 C30 C35 C34 -0.2(4) . .
C31 C30 B1 C22 -83.7(3) . .
C31 C30 B1 C38 153.8(2) . .
C31 C30 B1 C46 38.6(3) . .
C31 C32 C33 C34 0.7(4) . .
C31 C32 C36 F7 -34.9(3) . .
C31 C32 C36 F8 -156.6(2) . .
C31 C32 C36 F9 84.6(3) . .
C32 C33 C34 C35 0.0(4) . .
C32 C33 C34 C37 -177.4(2) . .
C33 C32 C36 F7 148.5(2) . .
C33 C32 C36 F8 26.8(3) . .
C33 C32 C36 F9 -92.0(3) . .
C33 C34 C35 C30 -0.2(4) . .
C33 C34 C37 F10 -19.6(4) . .
C33 C34 C37 F11 100.8(3) . .
C33 C34 C37 F12 -139.5(3) . .
C35 C30 C31 C32 0.9(4) . .
C35 C30 B1 C22 87.1(3) . .
C35 C30 B1 C38 -35.4(3) . .
C35 C30 B1 C46 -150.6(2) . .
C35 C34 C37 F10 162.9(3) . .
C35 C34 C37 F11 -76.6(3) . .
C35 C34 C37 F12 43.0(4) . .
C36 C32 C33 C34 177.2(2) . .
C37 C34 C35 C30 177.2(2) . .
C38 C39 C40 C41 -0.2(4) . .
C38 C39 C40 C44 176.4(2) . .
C39 C38 C43 C42 -0.1(4) . .
C39 C38 B1 C22 -159.8(2) . .
C39 C38 B1 C30 -43.7(3) . .
C39 C38 B1 C46 78.8(3) . .
C39 C40 C41 C42 0.3(4) . .
C39 C40 C44 F13 -86.9(3) . .
C39 C40 C44 F14 31.7(3) . .
C39 C40 C44 F15 152.7(2) . .
C40 C41 C42 C43 -0.3(4) . .
C40 C41 C42 C45 -178.6(2) . .
C41 C40 C44 F13 89.7(3) . .
C41 C40 C44 F14 -151.7(2) . .
C41 C40 C44 F15 -30.7(4) . .
C41 C42 C43 C38 0.2(4) . .
C41 C42 C45 F16 -35.2(4) . .
C41 C42 C45 F17 85.3(3) . .
C41 C42 C45 F18 -154.5(2) . .
C43 C38 C39 C40 0.1(4) . .
C43 C38 B1 C22 29.7(3) . .
C43 C38 B1 C30 145.8(2) . .
C43 C38 B1 C46 -91.7(3) . .
C43 C42 C45 F16 146.5(3) . .
C43 C42 C45 F17 -93.0(3) . .
C43 C42 C45 F18 27.2(4) . .
C44 C40 C41 C42 -176.3(2) . .
C45 C42 C43 C38 178.5(2) . .
C46 C47 C48 C49 0.8(5) . .
C46 C47 C48 C52 -178.7(3) . .
C47 C46 C51 C50 -0.4(4) . .
C47 C46 B1 C22 -39.3(3) . .
C47 C46 B1 C30 -156.3(2) . .
C47 C46 B1 C38 82.8(3) . .
C47 C48 C49 C50 -0.8(4) . .
C47 C48 C52 F19 -8.3(5) . .
C47 C48 C52 F20 -136.8(4) . .
C47 C48 C52 F21 106.4(4) . .
C48 C49 C50 C51 0.2(4) . .
C48 C49 C50 C53 179.2(3) . .
C49 C48 C52 F19 172.2(3) . .
C49 C48 C52 F20 43.7(6) . .
C49 C48 C52 F21 -73.1(4) . .
C49 C50 C51 C46 0.5(4) . .
C49 C50 C53 F22 -88.3(4) . .
C49 C50 C53 F23 167.1(5) . .
C49 C50 C53 F24 18.2(6) . .
C49 C50 C53 F25 -28.2(6) . .
C49 C50 C53 F26 -172.2(5) . .
C49 C50 C53 F27 82.2(4) . .
C51 C46 C47 C48 -0.2(4) . .
C51 C46 B1 C22 151.4(2) . .
C51 C46 B1 C30 34.4(3) . .
C51 C46 B1 C38 -86.4(3) . .
C51 C50 C53 F22 90.7(4) . .
C51 C50 C53 F23 -13.9(7) . .
C51 C50 C53 F24 -162.8(5) . .
C51 C50 C53 F25 150.8(5) . .
C51 C50 C53 F26 6.8(7) . .
C51 C50 C53 F27 -98.8(3) . .
C52 C48 C49 C50 178.8(3) . .
C53 C50 C51 C46 -178.5(3) . .
B1 C22 C23 C24 -173.3(2) . .
B1 C22 C27 C26 172.0(2) . .
B1 C30 C31 C32 172.1(2) . .
B1 C30 C35 C34 -171.5(2) . .
B1 C38 C39 C40 -171.0(2) . .
B1 C38 C43 C42 170.8(2) . .
B1 C46 C47 C48 -170.1(3) . .
B1 C46 C51 C50 169.3(2) . .

loop_
_smtbx_masks_void_nr
_smtbx_masks_void_average_x
_smtbx_masks_void_average_y
_smtbx_masks_void_average_z
_smtbx_masks_void_volume
_smtbx_masks_void_count_electrons
1 0.238 0.745 0.606 14.6 0.0
2 0.500 0.500 0.000 136.5 37.4
3 0.762 0.255 0.394 14.6 0.0
